data_2313057
loop_
_publ_author_name
'Chen, Xuan-Yi'
'Wei, Jia'
'He, Juan'
'Gao, Hui-Lei'
'Chen, Xu-Dong'
'Xu, Gan'

_publ_section_title
;
 Synthesis and crystal structure of a mixed-metal 3D coordination polymer
 poly[[bis-(&#x3bc;<sub>5</sub>-anthra-quinone-1,8-di-sulfonato-&#x3ba;<sup>5</sup>
 <i>O</i>:<i>O</i>':<i>O</i>'':<i>O</i>''':<i>O</i>'''')di-&#x3bc;<sub>2</sub>-aqua-&#x3ba;<sup>4</sup>
 <i>O</i>:<i>O</i>-tetra-aqua-copper(II)disodium] dihydrate].
;
_journal_coeditor_code OI2034
_journal_issue 'Pt 6'
_journal_name_full 'Acta crystallographica. Section E, Crystallographic communications'
_journal_page_first 678
_journal_page_last 682
_journal_paper_doi 10.1107/S2056989026003956
_journal_volume 82
_journal_year 2026
_chemical_formula_iupac '[Na2 Cu (C8 H12 O8 S2)2 (H2 O)6], 2(H2 O)'
_chemical_formula_moiety 'C28 H24 Cu Na2 O22 S4, 2(H2 O)'
_chemical_formula_sum 'C28 H28 Cu Na2 O24 S4'
_chemical_formula_weight 986.26
_chemical_name_systematic
'Poly[[di-\m~2~-aqua-\k^4^<i>O</i>:<i>O</i>-tetraaquabis(\m~5~-anthraquinone-1,8-disulfonato-\k^5^<i>O</i>:<i>O</i>':<i>O</i>'':<i>O</i>''':<i>O</i>'''')copper(II)disodium] dihydrate]'
_space_group_crystal_system monoclinic
_space_group_IT_number 14
_space_group_name_Hall '-P 2ybc'
_space_group_name_H-M_alt 'P 1 21/c 1'
_atom_sites_solution_hydrogens mixed
_audit_creation_method
;
Olex2 1.3
(compiled 2019.09.11 svn.r3662 for OlexSys, GUI svn.r5938)
;
_cell_angle_alpha 90
_cell_angle_beta 94.661(2)
_cell_angle_gamma 90
_cell_formula_units_Z 2
_cell_length_a 10.7839(15)
_cell_length_b 7.1582(10)
_cell_length_c 22.230(3)
_cell_measurement_reflns_used 7185
_cell_measurement_temperature 293(2)
_cell_measurement_theta_max 27.602
_cell_measurement_theta_min 2.531
_cell_volume 1710.3(4)
_computing_cell_refinement
;
SAINT v8.34A (Bruker, 2014)
;
_computing_data_reduction
;
SAINT v8.34A (Bruker, 2014)
;
_computing_molecular_graphics
;
Olex2 1.3 (Dolomanov <i>et al.</i>,  2009)
;
_computing_publication_material
;
Olex2 1.3 (Dolomanov <i>et al.</i>,  2009)
;
_computing_structure_refinement
;
<i>SHELXL2018/3</i> (Sheldrick, 2015b)
;
_computing_structure_solution
;
<i>SHELXT2014/5</i> (Sheldrick, 2015a)
;
_diffrn_ambient_temperature 293(2)
_diffrn_measured_fraction_theta_full 0.993
_diffrn_measured_fraction_theta_max 0.993
_diffrn_measurement_device_type 'Bruker APEXII CCD'
_diffrn_measurement_method '\f and \w scans'
_diffrn_radiation_type MoK\a
_diffrn_radiation_wavelength 0.71073
_diffrn_reflns_av_R_equivalents 0.0194
_diffrn_reflns_av_unetI/netI 0.0190
_diffrn_reflns_limit_h_max 13
_diffrn_reflns_limit_h_min -13
_diffrn_reflns_limit_k_max 8
_diffrn_reflns_limit_k_min -8
_diffrn_reflns_limit_l_max 27
_diffrn_reflns_limit_l_min -27
_diffrn_reflns_number 12719
_diffrn_reflns_theta_full 25.242
_diffrn_reflns_theta_max 26.496
_diffrn_reflns_theta_min 1.838
_exptl_absorpt_coefficient_mu 1.013
_exptl_absorpt_correction_T_max 0.7456
_exptl_absorpt_correction_T_min 0.6151
_exptl_absorpt_correction_type multi-scan
_exptl_absorpt_process_details
;
(SADABS; Krause <i>et al.</i>,  2015)
;
_exptl_crystal_colour 'brownish green'
_exptl_crystal_density_diffrn 1.915
_exptl_crystal_description prism
_exptl_crystal_F_000 1006
_exptl_crystal_size_max 0.4
_exptl_crystal_size_mid 0.3
_exptl_crystal_size_min 0.2
_refine_diff_density_max 0.356
_refine_diff_density_min -0.324
_refine_ls_extinction_method none
_refine_ls_goodness_of_fit_ref 1.069
_refine_ls_hydrogen_treatment constr
_refine_ls_matrix_type full
_refine_ls_number_parameters 268
_refine_ls_number_reflns 3511
_refine_ls_number_restraints 0
_refine_ls_restrained_S_all 1.069
_refine_ls_R_factor_all 0.0290
_refine_ls_R_factor_gt 0.0246
_refine_ls_shift/su_max 0.001
_refine_ls_shift/su_mean 0.000
_refine_ls_structure_factor_coef Fsqd
_refine_ls_weighting_details 'w=1/[\s^2^(Fo^2^)+(0.0251P)^2^+1.5553P] where P=(Fo^2^+2Fc^2^)/3'
_refine_ls_weighting_scheme calc
_refine_ls_wR_factor_gt 0.0632
_refine_ls_wR_factor_ref 0.0655
_reflns_number_gt 3137
_reflns_number_total 3511
_reflns_threshold_expression 'I > 2\s(I)'
_cod_data_source_file oi2034.cif
_cod_data_source_block I
_cod_database_code 2313057
_shelx_space_group_comment
;
The symmetry employed for this shelxl refinement is uniquely defined
by the following loop, which should always be used as a source of
symmetry information in preference to the above space-group names.
They are only intended as comments.
;
_shelx_estimated_absorpt_t_min 0.688
_shelx_estimated_absorpt_t_max 0.823

loop_
_space_group_symop_operation_xyz
'x, y, z'
'-x, y+1/2, -z+1/2'
'-x, -y, -z'
'x, -y-1/2, z-1/2'

loop_
_atom_site_type_symbol
_atom_site_label
_atom_site_fract_x
_atom_site_fract_y
_atom_site_fract_z
_atom_site_U_iso_or_equiv
_atom_site_adp_type
_atom_site_calc_flag
_atom_site_occupancy
_atom_site_disorder_assembly
_atom_site_disorder_group
Cu Cu1 1.500000 0.000000 0.500000 0.01836(9) Uani d 1 . .
Na Na1 1.17167(7) 0.27300(12) 0.55206(4) 0.02836(18) Uani d 1 . .
S S1 1.12707(4) 0.49651(6) 0.41893(2) 0.01815(11) Uani d 1 . .
S S2 1.61805(4) 0.36474(6) 0.40306(2) 0.01789(10) Uani d 1 . .
O O1 1.34403(12) 0.25015(18) 0.37928(6) 0.0212(3) Uani d 1 . .
O O2 1.28269(14) 0.3207(2) 0.15062(6) 0.0318(3) Uani d 1 . .
O O3 1.25186(12) 0.5553(2) 0.43879(6) 0.0272(3) Uani d 1 . .
O O4 1.09581(14) 0.31577(19) 0.44381(6) 0.0282(3) Uani d 1 . .
O O5 0.96636(13) 0.3612(2) 0.57200(6) 0.0274(3) Uani d 1 . .
O O6 1.53097(12) 0.49328(19) 0.42803(6) 0.0259(3) Uani d 1 . .
O O7 1.60938(13) 0.17394(19) 0.42504(6) 0.0262(3) Uani d 1 . .
O O8 1.74520(12) 0.4340(2) 0.40842(6) 0.0283(3) Uani d 1 . .
C C1 1.11995(16) 0.4698(2) 0.33793(8) 0.0182(4) Uani d 1 . .
C C2 1.00742(18) 0.5216(3) 0.30740(9) 0.0254(4) Uani d 1 . .
H H2 0.941808 0.558345 0.329377 0.030 Uiso calc 1 . .
C C3 0.99110(19) 0.5194(3) 0.24496(10) 0.0284(4) Uani d 1 . .
H H3 0.914624 0.552458 0.225523 0.034 Uiso calc 1 . .
C C4 1.08776(18) 0.4685(3) 0.21157(9) 0.0250(4) Uani d 1 . .
H H4 1.077422 0.469503 0.169630 0.030 Uiso calc 1 . .
C C5 1.20137(17) 0.4153(3) 0.24117(8) 0.0194(4) Uani d 1 . .
C C6 1.21934(16) 0.4138(2) 0.30450(8) 0.0165(3) Uani d 1 . .
C C7 1.57528(16) 0.3555(2) 0.32329(8) 0.0163(3) Uani d 1 . .
C C8 1.67307(17) 0.3567(3) 0.28607(8) 0.0219(4) Uani d 1 . .
H H8 1.754512 0.358796 0.303396 0.026 Uiso calc 1 . .
C C9 1.65155(18) 0.3549(3) 0.22356(9) 0.0262(4) Uani d 1 . .
H H9 1.718182 0.354014 0.199502 0.031 Uiso calc 1 . .
C C10 1.53143(18) 0.3544(3) 0.19733(8) 0.0248(4) Uani d 1 . .
H H10 1.516653 0.352687 0.155533 0.030 Uiso calc 1 . .
C C11 1.43214(17) 0.3566(2) 0.23367(8) 0.0183(4) Uani d 1 . .
C C12 1.45180(16) 0.3551(2) 0.29703(8) 0.0157(3) Uani d 1 . .
C C13 1.33986(16) 0.3370(2) 0.33240(8) 0.0152(3) Uani d 1 . .
C C14 1.30373(17) 0.3591(3) 0.20396(8) 0.0203(4) Uani d 1 . .
O O1W 1.61332(12) 0.12057(18) 0.56030(6) 0.0219(3) Uani d 1 . .
H H1WA 1.635769 0.230912 0.553858 0.033 Uiso d 1 . .
H H1WB 1.681069 0.067212 0.571258 0.033 Uiso d 1 . .
O O2W 1.38383(12) 0.21707(18) 0.50523(6) 0.0208(3) Uani d 1 . .
H H2WA 1.374857 0.261596 0.470484 0.031 Uiso d 1 . .
H H2WB 1.415457 0.307086 0.527904 0.031 Uiso d 1 . .
O O3W 1.12642(16) -0.0474(2) 0.54618(9) 0.0457(4) Uani d 1 . .
H H3WA 1.200286 -0.106327 0.555140 0.069 Uiso d 1 . .
H H3WB 1.072886 -0.130517 0.543740 0.069 Uiso d 1 . .
O O4W 0.84187(14) 1.0273(2) 0.60719(7) 0.0322(3) Uani d 1 . .
H H4WA 0.882629 1.109742 0.590029 0.048 Uiso d 1 . .
H H4WB 0.860629 0.918542 0.592529 0.048 Uiso d 1 . .

loop_
_atom_site_aniso_label
_atom_site_aniso_U_11
_atom_site_aniso_U_22
_atom_site_aniso_U_33
_atom_site_aniso_U_12
_atom_site_aniso_U_13
_atom_site_aniso_U_23
Cu1 0.01744(16) 0.01871(16) 0.01847(16) 0.00042(12) -0.00143(12) -0.00487(12)
Na1 0.0252(4) 0.0331(4) 0.0267(4) -0.0017(3) 0.0020(3) -0.0016(3)
S1 0.0185(2) 0.0177(2) 0.0187(2) 0.00024(16) 0.00391(17) -0.00137(17)
S2 0.0164(2) 0.0208(2) 0.0162(2) 0.00011(17) -0.00034(16) -0.00061(17)
O1 0.0216(6) 0.0250(7) 0.0172(6) -0.0008(5) 0.0025(5) 0.0054(5)
O2 0.0350(8) 0.0427(9) 0.0167(7) 0.0025(7) -0.0033(6) -0.0059(6)
O3 0.0225(7) 0.0290(7) 0.0296(7) -0.0029(6) -0.0012(6) -0.0076(6)
O4 0.0369(8) 0.0225(7) 0.0264(7) -0.0025(6) 0.0103(6) 0.0031(6)
O5 0.0258(7) 0.0265(7) 0.0307(8) 0.0060(6) 0.0071(6) -0.0037(6)
O6 0.0237(7) 0.0285(7) 0.0253(7) 0.0018(6) 0.0006(6) -0.0097(6)
O7 0.0292(7) 0.0249(7) 0.0243(7) 0.0022(6) 0.0014(6) 0.0070(6)
O8 0.0181(7) 0.0380(8) 0.0280(7) -0.0052(6) -0.0029(5) -0.0022(6)
C1 0.0185(9) 0.0174(9) 0.0185(9) -0.0013(7) 0.0003(7) 0.0002(7)
C2 0.0190(9) 0.0282(10) 0.0288(10) 0.0036(8) 0.0011(8) -0.0024(8)
C3 0.0201(9) 0.0337(11) 0.0297(11) 0.0064(8) -0.0079(8) 0.0005(9)
C4 0.0265(10) 0.0277(10) 0.0196(9) 0.0002(8) -0.0057(8) 0.0012(8)
C5 0.0204(9) 0.0183(9) 0.0190(9) -0.0018(7) -0.0016(7) 0.0000(7)
C6 0.0172(8) 0.0148(8) 0.0173(8) -0.0022(7) 0.0005(7) 0.0009(7)
C7 0.0182(8) 0.0146(8) 0.0160(8) -0.0004(7) 0.0015(7) -0.0002(7)
C8 0.0179(9) 0.0236(9) 0.0247(10) -0.0015(7) 0.0049(7) -0.0007(8)
C9 0.0241(10) 0.0312(11) 0.0249(10) 0.0000(8) 0.0116(8) -0.0004(8)
C10 0.0303(10) 0.0290(10) 0.0159(9) -0.0009(8) 0.0072(8) 0.0006(8)
C11 0.0224(9) 0.0170(9) 0.0157(8) 0.0001(7) 0.0023(7) 0.0004(7)
C12 0.0186(8) 0.0129(8) 0.0157(8) -0.0003(6) 0.0033(7) 0.0006(6)
C13 0.0172(8) 0.0133(8) 0.0150(8) -0.0029(6) 0.0010(6) -0.0028(6)
C14 0.0266(10) 0.0195(9) 0.0144(8) -0.0011(7) -0.0002(7) 0.0017(7)
O1W 0.0233(7) 0.0196(7) 0.0222(7) -0.0035(5) -0.0031(5) -0.0008(5)
O2W 0.0246(7) 0.0201(6) 0.0173(6) 0.0013(5) -0.0010(5) -0.0009(5)
O3W 0.0344(9) 0.0316(9) 0.0691(12) 0.0011(7) -0.0075(8) 0.0013(8)
O4W 0.0309(8) 0.0251(8) 0.0410(9) -0.0022(6) 0.0060(7) -0.0016(6)

loop_
_atom_type_symbol
_atom_type_description
_atom_type_scat_dispersion_real
_atom_type_scat_dispersion_imag
_atom_type_scat_source
C C 0.0033 0.0016 'International Tables Vol C Tables 4.2.6.8 and 6.1.1.4'
H H 0.0000 0.0000 'International Tables Vol C Tables 4.2.6.8 and 6.1.1.4'
Cu Cu 0.3201 1.2651 'International Tables Vol C Tables 4.2.6.8 and 6.1.1.4'
Na Na 0.0362 0.0249 'International Tables Vol C Tables 4.2.6.8 and 6.1.1.4'
O O 0.0106 0.0060 'International Tables Vol C Tables 4.2.6.8 and 6.1.1.4'
S S 0.1246 0.1234 'International Tables Vol C Tables 4.2.6.8 and 6.1.1.4'

loop_
_geom_angle_atom_site_label_1
_geom_angle_atom_site_label_2
_geom_angle_atom_site_label_3
_geom_angle_site_symmetry_1
_geom_angle_site_symmetry_3
_geom_angle
_geom_angle_publ_flag
O1W Cu1 O1W . 3_856 180.0 ?
O1W Cu1 O2W . 3_856 91.34(5) ?
O1W Cu1 O2W 3_856 3_856 88.66(5) ?
O1W Cu1 O2W . . 88.66(5) ?
O1W Cu1 O2W 3_856 . 91.34(5) ?
O2W Cu1 O2W . 3_856 180.0 ?
O2 Na1 S1 4_566 . 157.23(5) ?
O2 Na1 O2W 4_566 . 86.32(5) ?
O4 Na1 S1 . . 23.31(3) ?
O4 Na1 O2 . 4_566 166.67(6) ?
O4 Na1 O2W . . 82.19(5) ?
O5 Na1 S1 . . 88.23(4) ?
O5 Na1 O2 . 4_566 107.13(6) ?
O5 Na1 O4 . . 84.84(5) ?
O5 Na1 O8 . 3_866 91.46(6) ?
O5 Na1 O2W . . 166.11(6) ?
O8 Na1 S1 3_866 . 85.95(4) ?
O8 Na1 O2 3_866 4_566 77.14(5) ?
O8 Na1 O4 3_866 . 109.06(6) ?
O8 Na1 O2W 3_866 . 88.11(5) ?
O2W Na1 S1 . . 77.89(3) ?
O3W Na1 S1 . . 113.68(5) ?
O3W Na1 O2 . 4_566 82.48(6) ?
O3W Na1 O4 . . 90.90(6) ?
O3W Na1 O5 . . 94.43(6) ?
O3W Na1 O8 . 3_866 159.63(7) ?
O3W Na1 O2W . . 90.74(6) ?
O3 S1 Na1 . . 78.85(6) ?
O3 S1 O4 . . 112.41(9) ?
O3 S1 O5 . 3_766 113.04(8) ?
O3 S1 C1 . . 107.37(8) ?
O4 S1 Na1 . . 42.69(6) ?
O4 S1 O5 . 3_766 112.58(8) ?
O4 S1 C1 . . 106.97(8) ?
O5 S1 Na1 3_766 . 105.17(6) ?
O5 S1 C1 3_766 . 103.76(8) ?
C1 S1 Na1 . . 144.90(6) ?
O6 S2 C7 . . 106.12(8) ?
O7 S2 O6 . . 113.82(8) ?
O7 S2 C7 . . 106.15(8) ?
O8 S2 O6 . . 112.72(9) ?
O8 S2 O7 . . 112.23(9) ?
O8 S2 C7 . . 104.96(8) ?
C14 O2 Na1 . 4_565 161.68(14) ?
S1 O4 Na1 . . 114.00(8) ?
S1 O5 Na1 3_766 . 151.07(9) ?
S2 O8 Na1 . 3_866 130.17(9) ?
C2 C1 S1 . . 115.02(14) ?
C2 C1 C6 . . 119.23(17) ?
C6 C1 S1 . . 125.63(14) ?
C1 C2 H2 . . 119.3 ?
C3 C2 C1 . . 121.38(18) ?
C3 C2 H2 . . 119.3 ?
C2 C3 H3 . . 119.9 ?
C4 C3 C2 . . 120.20(18) ?
C4 C3 H3 . . 119.9 ?
C3 C4 H4 . . 120.3 ?
C3 C4 C5 . . 119.48(18) ?
C5 C4 H4 . . 120.3 ?
C4 C5 C6 . . 121.23(17) ?
C4 C5 C14 . . 118.32(17) ?
C6 C5 C14 . . 120.45(16) ?
C1 C6 C13 . . 123.82(16) ?
C5 C6 C1 . . 118.46(16) ?
C5 C6 C13 . . 117.50(15) ?
C8 C7 S2 . . 116.11(14) ?
C8 C7 C12 . . 119.31(16) ?
C12 C7 S2 . . 124.52(13) ?
C7 C8 H8 . . 119.3 ?
C9 C8 C7 . . 121.39(17) ?
C9 C8 H8 . . 119.3 ?
C8 C9 H9 . . 120.1 ?
C10 C9 C8 . . 119.89(17) ?
C10 C9 H9 . . 120.1 ?
C9 C10 H10 . . 120.1 ?
C9 C10 C11 . . 119.71(18) ?
C11 C10 H10 . . 120.1 ?
C10 C11 C12 . . 121.33(17) ?
C10 C11 C14 . . 118.38(16) ?
C12 C11 C14 . . 120.29(16) ?
C7 C12 C13 . . 123.84(15) ?
C11 C12 C7 . . 118.35(15) ?
C11 C12 C13 . . 117.61(15) ?
O1 C13 C6 . . 120.98(15) ?
O1 C13 C12 . . 121.37(16) ?
C6 C13 C12 . . 117.36(15) ?
O2 C14 C5 . . 120.88(17) ?
O2 C14 C11 . . 121.49(17) ?
C11 C14 C5 . . 117.60(15) ?
Cu1 O1W H1WA . . 118.3 ?
Cu1 O1W H1WB . . 118.7 ?
H1WA O1W H1WB . . 102.7 ?
Cu1 O2W Na1 . . 135.34(6) ?
Cu1 O2W H2WA . . 105.6 ?
Cu1 O2W H2WB . . 113.0 ?
Na1 O2W H2WA . . 105.7 ?
Na1 O2W H2WB . . 88.3 ?
H2WA O2W H2WB . . 105.3 ?
Na1 O3W H3WA . . 105.5 ?
Na1 O3W H3WB . . 147.9 ?
H3WA O3W H3WB . . 106.0 ?
H4WA O4W H4WB . . 108.0 ?

loop_
_geom_bond_atom_site_label_1
_geom_bond_atom_site_label_2
_geom_bond_site_symmetry_2
_geom_bond_distance
_geom_bond_publ_flag
Cu1 O1W . 1.9413(12) ?
Cu1 O1W 3_856 1.9414(12) ?
Cu1 O2W . 2.0053(13) ?
Cu1 O2W 3_856 2.0053(13) ?
Na1 S1 . 3.3643(10) ?
Na1 O2 4_566 2.5016(16) ?
Na1 O4 . 2.4968(16) ?
Na1 O5 . 2.3783(15) ?
Na1 O8 3_866 2.4176(17) ?
Na1 O2W . 2.6202(15) ?
Na1 O3W . 2.3463(19) ?
S1 O3 . 1.4443(14) ?
S1 O4 . 1.4573(14) ?
S1 O5 3_766 1.4582(14) ?
S1 C1 . 1.8061(19) ?
S2 O6 . 1.4563(14) ?
S2 O7 . 1.4561(14) ?
S2 O8 . 1.4540(14) ?
S2 C7 . 1.7970(18) ?
O1 C13 . 1.211(2) ?
O2 C14 . 1.220(2) ?
C1 C2 . 1.392(3) ?
C1 C6 . 1.411(2) ?
C2 H2 . 0.9300 ?
C2 C3 . 1.385(3) ?
C3 H3 . 0.9300 ?
C3 C4 . 1.377(3) ?
C4 H4 . 0.9300 ?
C4 C5 . 1.396(3) ?
C5 C6 . 1.406(2) ?
C5 C14 . 1.487(3) ?
C6 C13 . 1.498(2) ?
C7 C8 . 1.392(2) ?
C7 C12 . 1.410(2) ?
C8 H8 . 0.9300 ?
C8 C9 . 1.390(3) ?
C9 H9 . 0.9300 ?
C9 C10 . 1.377(3) ?
C10 H10 . 0.9300 ?
C10 C11 . 1.393(3) ?
C11 C12 . 1.407(2) ?
C11 C14 . 1.485(3) ?
C12 C13 . 1.499(2) ?
O1W H1WA . 0.8418 ?
O1W H1WB . 0.8427 ?
O2W H2WA . 0.8340 ?
O2W H2WB . 0.8704 ?
O3W H3WA . 0.9090 ?
O3W H3WB . 0.8277 ?
O4W H4WA . 0.8451 ?
O4W H4WB . 0.8740 ?

loop_
_geom_hbond_atom_site_label_D
_geom_hbond_atom_site_label_H
_geom_hbond_atom_site_label_A
_geom_hbond_site_symmetry_A
_geom_hbond_distance_DH
_geom_hbond_distance_HA
_geom_hbond_distance_DA
_geom_hbond_angle_DHA
_geom_hbond_publ_flag
O1W H1WA O3 3_866 0.84 1.95 2.737(2) 155 yes
O1W H1WB O4W 1_645 0.84 1.87 2.681(2) 161 yes
O2W H2WA O1 . 0.83 2.03 2.808(2) 155 yes
O2W H2WB O6 3_866 0.87 1.80 2.669(2) 175 yes
O3W H3WA O7 3_856 0.91 2.12 3.008(2) 165 yes
O3W H3WB O4 3_756 0.83 2.29 3.093(2) 165 yes
O4W H4WA O5 1_565 0.85 2.07 2.880(2) 161 yes
O4W H4WB O4 3_766 0.87 1.94 2.809(2) 177 yes

loop_
_geom_torsion_atom_site_label_1
_geom_torsion_atom_site_label_2
_geom_torsion_atom_site_label_3
_geom_torsion_atom_site_label_4
_geom_torsion_site_symmetry_1
_geom_torsion_site_symmetry_2
_geom_torsion_site_symmetry_3
_geom_torsion_site_symmetry_4
_geom_torsion
_geom_torsion_publ_flag
Na1 S1 C1 C2 . . . . 120.74(14) ?
Na1 S1 C1 C6 . . . . -63.5(2) ?
Na1 O2 C14 C5 4_565 . . . -21.0(6) ?
Na1 O2 C14 C11 4_565 . . . 160.7(3) ?
S1 C1 C2 C3 . . . . 176.00(16) ?
S1 C1 C6 C5 . . . . -174.63(13) ?
S1 C1 C6 C13 . . . . 10.8(3) ?
S2 C7 C8 C9 . . . . -178.31(15) ?
S2 C7 C12 C11 . . . . 176.94(13) ?
S2 C7 C12 C13 . . . . -8.4(3) ?
O3 S1 O4 Na1 . . . . 40.93(10) ?
O3 S1 C1 C2 . . . . -143.94(15) ?
O3 S1 C1 C6 . . . . 31.86(18) ?
O4 S1 C1 C2 . . . . 95.20(15) ?
O4 S1 C1 C6 . . . . -89.01(17) ?
O5 S1 O4 Na1 3_766 . . . -88.11(10) ?
O5 S1 C1 C2 3_766 . . . -24.02(16) ?
O5 S1 C1 C6 3_766 . . . 151.77(16) ?
O6 S2 O8 Na1 . . . 3_866 -2.60(14) ?
O6 S2 C7 C8 . . . . 138.21(14) ?
O6 S2 C7 C12 . . . . -39.03(17) ?
O7 S2 O8 Na1 . . . 3_866 -132.70(10) ?
O7 S2 C7 C8 . . . . -100.37(15) ?
O7 S2 C7 C12 . . . . 82.39(16) ?
O8 S2 C7 C8 . . . . 18.65(17) ?
O8 S2 C7 C12 . . . . -158.59(15) ?
C1 S1 O4 Na1 . . . . 158.55(8) ?
C1 C2 C3 C4 . . . . -1.1(3) ?
C1 C6 C13 O1 . . . . 29.9(3) ?
C1 C6 C13 C12 . . . . -156.08(16) ?
C2 C1 C6 C5 . . . . 1.0(3) ?
C2 C1 C6 C13 . . . . -173.57(17) ?
C2 C3 C4 C5 . . . . 1.4(3) ?
C3 C4 C5 C6 . . . . -0.4(3) ?
C3 C4 C5 C14 . . . . 179.39(18) ?
C4 C5 C6 C1 . . . . -0.8(3) ?
C4 C5 C6 C13 . . . . 174.14(17) ?
C4 C5 C14 O2 . . . . -15.8(3) ?
C4 C5 C14 C11 . . . . 162.54(17) ?
C5 C6 C13 O1 . . . . -144.69(17) ?
C5 C6 C13 C12 . . . . 29.3(2) ?
C6 C1 C2 C3 . . . . -0.1(3) ?
C6 C5 C14 O2 . . . . 163.99(18) ?
C6 C5 C14 C11 . . . . -17.7(3) ?
C7 S2 O8 Na1 . . . 3_866 112.45(11) ?
C7 C8 C9 C10 . . . . 0.9(3) ?
C7 C12 C13 O1 . . . . -30.2(3) ?
C7 C12 C13 C6 . . . . 155.84(16) ?
C8 C7 C12 C11 . . . . -0.2(3) ?
C8 C7 C12 C13 . . . . 174.46(16) ?
C8 C9 C10 C11 . . . . 0.3(3) ?
C9 C10 C11 C12 . . . . -1.4(3) ?
C9 C10 C11 C14 . . . . 179.05(18) ?
C10 C11 C12 C7 . . . . 1.4(3) ?
C10 C11 C12 C13 . . . . -173.61(17) ?
C10 C11 C14 O2 . . . . 15.4(3) ?
C10 C11 C14 C5 . . . . -162.97(17) ?
C11 C12 C13 O1 . . . . 144.51(17) ?
C11 C12 C13 C6 . . . . -29.5(2) ?
C12 C7 C8 C9 . . . . -0.9(3) ?
C12 C11 C14 O2 . . . . -164.15(18) ?
C12 C11 C14 C5 . . . . 17.5(3) ?
C14 C5 C6 C1 . . . . 179.44(16) ?
C14 C5 C6 C13 . . . . -5.6(2) ?
C14 C11 C12 C7 . . . . -179.11(16) ?
C14 C11 C12 C13 . . . . 5.9(2) ?
